data_4330778
loop_
_publ_author_name
'Shuao Wang'
'T. Gannon Parker'
'Daniel J. Grant'
'Juan Diwu'
'Evgeny V. Alekseev'
'Wulf Depmeier'
'Laura Gagliardi'
'Thomas E. Albrecht-Schmitt'

_publ_section_title
;
 Elucidation of Tetraboric Acid with a New Borate Fundamental Building
 Block in a Chiral Uranyl Fluoroborate
;
_journal_name_full 'Inorganic Chemistry'
_journal_page_first 11211
_journal_page_last 11213
_journal_paper_doi 10.1021/ic300741s
_journal_volume 51
_journal_year 2012
_chemical_formula_moiety Na[(UO2)B5O8(OH)F]
_chemical_formula_sum 'B5 F Na O11 U'
_chemical_formula_weight 510.07
_chemical_name_common 'Sodium Uranyl Fluoroborate'
_chemical_name_systematic
; 
 ? 
;
_space_group_IT_number 14
_symmetry_cell_setting monoclinic
_symmetry_space_group_name_Hall '-P 2yn'
_symmetry_space_group_name_H-M 'P 1 21/n 1'
_atom_sites_solution_hydrogens none
_atom_sites_solution_primary direct
_atom_sites_solution_secondary difmap
_audit_creation_method SHELXL-97
_cell_angle_alpha 90.00
_cell_angle_beta 90.5130(10)
_cell_angle_gamma 90.00
_cell_formula_units_Z 4
_cell_length_a 6.4305(5)
_cell_length_b 12.6753(10)
_cell_length_c 10.6369(8)
_cell_measurement_reflns_used 1978
_cell_measurement_temperature 100(2)
_cell_measurement_theta_max 27.47
_cell_measurement_theta_min 2.50
_cell_volume 866.96(12)
_computing_cell_refinement 'smart saint'
_computing_data_collection smart
_computing_data_reduction SAINT
_computing_molecular_graphics 'SHELXP-97 (Sheldrick, 1997)'
_computing_publication_material 'SHELXCIF-97 (Sheldrick, 2000)'
_computing_structure_refinement 'SHELXL-97 (Sheldrick, 1997)'
_computing_structure_solution 'SHELXS-97 (Sheldrick, 1990)'
_diffrn_ambient_temperature 100(2)
_diffrn_detector_area_resol_mean 0
_diffrn_measured_fraction_theta_full 0.996
_diffrn_measured_fraction_theta_max 0.996
_diffrn_measurement_device_type 'Quazar optics'
_diffrn_measurement_method '0.5 wide w/ exposures'
_diffrn_radiation_monochromator graphite
_diffrn_radiation_source 'Imus microfocused'
_diffrn_radiation_type MoK\a
_diffrn_radiation_wavelength 0.71073
_diffrn_reflns_av_R_equivalents 0.0386
_diffrn_reflns_av_sigmaI/netI 0.0285
_diffrn_reflns_limit_h_max 8
_diffrn_reflns_limit_h_min -8
_diffrn_reflns_limit_k_max 16
_diffrn_reflns_limit_k_min -16
_diffrn_reflns_limit_l_max 13
_diffrn_reflns_limit_l_min -13
_diffrn_reflns_number 10047
_diffrn_reflns_theta_full 27.47
_diffrn_reflns_theta_max 27.47
_diffrn_reflns_theta_min 2.50
_exptl_absorpt_coefficient_mu 18.851
_exptl_absorpt_correction_T_max 0.783
_exptl_absorpt_correction_T_min 0.719
_exptl_absorpt_correction_type numerical
_exptl_absorpt_process_details SHELTXPREP
_exptl_crystal_colour Yellow-green
_exptl_crystal_density_diffrn 3.908
_exptl_crystal_density_meas ?
_exptl_crystal_description Needle
_exptl_crystal_F_000 900
_exptl_crystal_size_max 0.067
_exptl_crystal_size_mid 0.015
_exptl_crystal_size_min 0.013
_refine_diff_density_max 0.797
_refine_diff_density_min -0.776
_refine_diff_density_rms 0.177
_refine_ls_extinction_coef 0.00018(7)
_refine_ls_extinction_expression Fc^*^=kFc[1+0.001xFc^2^\l^3^/sin(2\q)]^-1/4^
_refine_ls_extinction_method SHELXL
_refine_ls_goodness_of_fit_ref 1.068
_refine_ls_hydrogen_treatment none
_refine_ls_matrix_type full
_refine_ls_number_parameters 173
_refine_ls_number_reflns 1978
_refine_ls_number_restraints 6
_refine_ls_restrained_S_all 1.067
_refine_ls_R_factor_all 0.0222
_refine_ls_R_factor_gt 0.0177
_refine_ls_shift/su_max 0.001
_refine_ls_shift/su_mean 0.000
_refine_ls_structure_factor_coef Fsqd
_refine_ls_weighting_details 'calc w=1/[\s^2^(Fo^2^)+(0.0055P)^2^+2.7194P] where P=(Fo^2^+2Fc^2^)/3'
_refine_ls_weighting_scheme calc
_refine_ls_wR_factor_gt 0.0368
_refine_ls_wR_factor_ref 0.0381
_reflns_number_gt 1763
_reflns_number_total 1978
_reflns_threshold_expression >2sigma(I)
_cod_data_source_file ic300741s_si_002_1.cif
_cod_data_source_block NaUBOF-2
_cod_depositor_comments
;
The following automatic conversions were performed:

'_exptl_crystal_density_meas' value 'N/A' was changed to '?' - the
value is perceived as not measured.

Automatic conversion script
Id: cif_fix_values 3008 2015-01-20 13:52:24Z robertas 
;
_cod_database_code 4330778

loop_
_symmetry_equiv_pos_as_xyz
'x, y, z'
'-x+1/2, y+1/2, -z+1/2'
'-x, -y, -z'
'x-1/2, -y-1/2, z-1/2'

loop_
_atom_site_label
_atom_site_type_symbol
_atom_site_fract_x
_atom_site_fract_y
_atom_site_fract_z
_atom_site_U_iso_or_equiv
_atom_site_adp_type
_atom_site_occupancy
_atom_site_symmetry_multiplicity
_atom_site_calc_flag
_atom_site_refinement_flags
U1 U 0.03838(2) 0.227291(13) 0.038365(14) 0.00461(6) Uani 1 1 d .
Na1 Na 0.0444(3) 0.51876(14) 0.17251(16) 0.0115(4) Uani 1 1 d .
B1 B -0.2654(7) 0.3351(4) 0.2212(4) 0.0076(10) Uani 1 1 d .
B2 B -0.1246(7) 0.1721(4) -0.2273(4) 0.0073(10) Uani 1 1 d .
B3 B 0.5051(8) 0.2000(4) 0.1083(4) 0.0071(10) Uani 1 1 d .
B4 B 0.5368(8) 0.1899(4) -0.1256(4) 0.0071(9) Uani 1 1 d .
B5 B 0.5190(8) 0.4852(4) 0.1742(5) 0.0113(10) Uani 1 1 d .
O1 O 0.0234(5) 0.0959(2) 0.0864(3) 0.0078(6) Uani 1 1 d .
O2 O -0.2860(5) 0.4442(2) 0.1782(3) 0.0084(6) Uani 1 1 d .
O3 O 0.0540(4) 0.3623(2) -0.0085(3) 0.0079(6) Uani 1 1 d .
O4 O 0.4158(4) 0.1974(2) -0.0217(3) 0.0071(6) Uani 1 1 d .
O5 O 0.3322(4) 0.2460(2) 0.1784(3) 0.0064(6) Uani 1 1 d .
O6 O -0.2521(4) 0.1865(2) -0.1156(3) 0.0063(6) Uani 1 1 d U
O7 O 0.4824(5) 0.5829(2) 0.1233(3) 0.0094(6) Uani 1 1 d .
O8 O 0.0870(4) 0.1850(2) -0.1784(3) 0.0060(6) Uani 1 1 d .
O9 O -0.0488(4) 0.3162(2) 0.2553(3) 0.0066(6) Uani 1 1 d .
O10 O -0.3036(5) 0.2612(2) 0.1165(3) 0.0075(6) Uani 1 1 d .
O11 O 0.3463(5) 0.4325(2) 0.2166(3) 0.0077(6) Uani 1 1 d .
F1 F -0.0417(4) 0.5959(2) 0.3522(2) 0.0100(5) Uani 1 1 d .

loop_
_atom_site_aniso_label
_atom_site_aniso_U_11
_atom_site_aniso_U_22
_atom_site_aniso_U_33
_atom_site_aniso_U_23
_atom_site_aniso_U_13
_atom_site_aniso_U_12
U1 0.00350(8) 0.00722(9) 0.00309(8) -0.00004(6) -0.00015(5) -0.00014(6)
Na1 0.0109(9) 0.0137(10) 0.0099(9) 0.0013(7) 0.0001(7) 0.0030(7)
B1 0.007(2) 0.007(2) 0.008(2) 0.0028(19) -0.0002(18) -0.0003(19)
B2 0.003(2) 0.011(3) 0.008(2) -0.003(2) -0.0006(17) 0.0001(19)
B3 0.006(2) 0.012(3) 0.004(2) -0.0011(18) -0.0001(18) -0.0013(19)
B4 0.009(2) 0.007(2) 0.005(2) 0.0008(19) -0.0001(18) -0.0017(19)
B5 0.014(3) 0.013(3) 0.007(2) -0.003(2) -0.0010(19) -0.002(2)
O1 0.0080(15) 0.0087(16) 0.0067(14) 0.0009(12) -0.0012(12) 0.0001(12)
O2 0.0098(16) 0.0084(16) 0.0069(14) 0.0010(12) 0.0002(12) 0.0007(12)
O3 0.0083(15) 0.0088(16) 0.0066(14) 0.0014(12) 0.0002(12) -0.0011(12)
O4 0.0022(14) 0.0137(16) 0.0055(14) 0.0004(12) 0.0003(11) -0.0012(12)
O5 0.0015(14) 0.0106(16) 0.0071(14) -0.0019(12) 0.0005(11) -0.0011(11)
O6 0.0058(14) 0.0115(15) 0.0015(13) -0.0004(12) -0.0008(11) 0.0021(12)
O7 0.0126(16) 0.0047(15) 0.0110(15) 0.0035(12) 0.0029(12) 0.0025(12)
O8 0.0033(14) 0.0099(15) 0.0047(14) -0.0002(12) 0.0009(11) 0.0001(12)
O9 0.0033(14) 0.0135(16) 0.0029(14) -0.0008(12) -0.0006(11) 0.0013(12)
O10 0.0066(14) 0.0100(16) 0.0057(14) -0.0021(12) -0.0016(12) 0.0005(12)
O11 0.0078(15) 0.0091(16) 0.0062(14) 0.0007(12) -0.0012(12) 0.0028(12)
F1 0.0090(13) 0.0105(13) 0.0105(13) -0.0018(10) -0.0009(10) -0.0008(10)

loop_
_atom_type_symbol
_atom_type_description
_atom_type_scat_dispersion_real
_atom_type_scat_dispersion_imag
_atom_type_scat_source
B B 0.0013 0.0007 'International Tables Vol C Tables 4.2.6.8 and 6.1.1.4'
O O 0.0106 0.0060 'International Tables Vol C Tables 4.2.6.8 and 6.1.1.4'
F F 0.0171 0.0103 'International Tables Vol C Tables 4.2.6.8 and 6.1.1.4'
Na Na 0.0362 0.0249 'International Tables Vol C Tables 4.2.6.8 and 6.1.1.4'
U U -9.6767 9.6646 'International Tables Vol C Tables 4.2.6.8 and 6.1.1.4'

loop_
_geom_angle_atom_site_label_1
_geom_angle_atom_site_label_2
_geom_angle_atom_site_label_3
_geom_angle
_geom_angle_site_symmetry_1
_geom_angle_site_symmetry_3
O1 U1 O3 179.17(13) . .
O1 U1 O8 94.41(12) . .
O3 U1 O8 86.41(12) . .
O1 U1 O10 90.94(12) . .
O3 U1 O10 88.77(12) . .
O8 U1 O10 120.20(10) . .
O1 U1 O5 87.60(12) . .
O3 U1 O5 91.86(12) . .
O8 U1 O5 120.70(10) . .
O10 U1 O5 119.01(10) . .
O1 U1 O6 87.25(12) . .
O3 U1 O6 93.34(12) . .
O8 U1 O6 55.33(9) . .
O10 U1 O6 65.56(9) . .
O5 U1 O6 173.17(10) . .
O1 U1 O4 89.25(12) . .
O3 U1 O4 90.95(12) . .
O8 U1 O4 65.86(9) . .
O10 U1 O4 173.89(9) . .
O5 U1 O4 54.90(9) . .
O6 U1 O4 120.54(9) . .
O1 U1 O9 98.00(12) . .
O3 U1 O9 81.20(12) . .
O8 U1 O9 166.39(10) . .
O10 U1 O9 54.26(9) . .
O5 U1 O9 65.64(9) . .
O6 U1 O9 119.58(9) . .
O4 U1 O9 119.68(9) . .
O1 U1 B2 91.87(13) . .
O3 U1 B2 88.92(13) . .
O8 U1 B2 27.39(11) . .
O10 U1 B2 93.04(11) . .
O5 U1 B2 147.94(11) . .
O6 U1 B2 27.97(11) . .
O4 U1 B2 93.05(11) . .
O9 U1 B2 145.73(11) . .
O1 U1 B1 101.59(13) . .
O3 U1 B1 77.81(13) . .
O8 U1 B1 142.70(11) . .
O10 U1 B1 27.68(11) . .
O5 U1 B1 93.67(11) . .
O6 U1 B1 91.75(11) . .
O4 U1 B1 146.59(11) . .
O9 U1 B1 28.08(11) . .
B2 U1 B1 117.73(13) . .
O1 U1 B3 83.08(13) . .
O3 U1 B3 96.72(13) . .
O8 U1 B3 94.12(11) . .
O10 U1 B3 145.56(11) . .
O5 U1 B3 27.27(11) . .
O6 U1 B3 147.13(11) . .
O4 U1 B3 28.51(11) . .
O9 U1 B3 92.90(11) . .
B2 U1 B3 120.93(12) . .
B1 U1 B3 120.94(13) . .
O1 U1 Na1 159.22(10) . 3_565
O3 U1 Na1 21.51(10) . 3_565
O8 U1 Na1 69.72(8) . 3_565
O10 U1 Na1 86.06(8) . 3_565
O5 U1 Na1 111.80(7) . 3_565
O6 U1 Na1 72.79(7) . 3_565
O4 U1 Na1 95.88(7) . 3_565
O9 U1 Na1 96.88(7) . 3_565
B2 U1 Na1 67.81(10) . 3_565
B1 U1 Na1 85.08(9) . 3_565
B3 U1 Na1 110.57(10) . 3_565
F1 Na1 O11 104.66(12) . .
F1 Na1 O2 85.51(11) . .
O11 Na1 O2 125.27(13) . .
F1 Na1 O3 106.54(12) . 3_565
O11 Na1 O3 132.44(13) . 3_565
O2 Na1 O3 92.26(12) . 3_565
F1 Na1 O3 157.23(12) . .
O11 Na1 O3 76.96(11) . .
O2 Na1 O3 75.69(11) . .
O3 Na1 O3 87.21(11) 3_565 .
F1 Na1 O9 94.45(10) . .
O11 Na1 O9 71.14(11) . .
O2 Na1 O9 54.36(10) . .
O3 Na1 O9 139.29(12) 3_565 .
O3 Na1 O9 64.20(9) . .
F1 Na1 O7 105.91(11) . .
O11 Na1 O7 50.30(10) . .
O2 Na1 O7 168.33(12) . .
O3 Na1 O7 86.80(10) 3_565 .
O3 Na1 O7 92.65(10) . .
O9 Na1 O7 120.91(10) . .
F1 Na1 B5 108.07(13) . .
O11 Na1 B5 24.28(12) . .
O2 Na1 B5 148.04(14) . .
O3 Na1 B5 110.33(14) 3_565 .
O3 Na1 B5 82.93(12) . .
O9 Na1 B5 94.99(13) . .
O7 Na1 B5 26.07(12) . .
F1 Na1 B1 91.22(13) . .
O11 Na1 B1 98.78(13) . .
O2 Na1 B1 26.52(12) . .
O3 Na1 B1 115.36(13) 3_565 .
O3 Na1 B1 66.26(12) . .
O9 Na1 B1 27.91(10) . .
O7 Na1 B1 147.19(12) . .
B5 Na1 B1 122.11(15) . .
F1 Na1 Na1 149.71(11) . 3_565
O11 Na1 Na1 105.30(11) . 3_565
O2 Na1 Na1 80.93(10) . 3_565
O3 Na1 Na1 47.60(8) 3_565 3_565
O3 Na1 Na1 39.61(7) . 3_565
O9 Na1 Na1 99.32(9) . 3_565
O7 Na1 Na1 89.91(9) . 3_565
B5 Na1 Na1 97.51(11) . 3_565
B1 Na1 Na1 88.61(11) . 3_565
F1 Na1 U1 95.54(9) . 3_565
O11 Na1 U1 128.22(10) . 3_565
O2 Na1 U1 103.12(9) . 3_565
O3 Na1 U1 15.92(7) 3_565 3_565
O3 Na1 U1 101.09(8) . 3_565
O9 Na1 U1 154.45(8) . 3_565
O7 Na1 U1 78.54(7) . 3_565
B5 Na1 U1 104.12(11) . 3_565
B1 Na1 U1 128.32(10) . 3_565
Na1 Na1 U1 61.87(5) 3_565 3_565
F1 Na1 U1 135.95(9) . .
O11 Na1 U1 68.35(9) . .
O2 Na1 U1 67.94(8) . .
O3 Na1 U1 108.91(9) 3_565 .
O3 Na1 U1 23.12(6) . .
O9 Na1 U1 41.55(6) . .
O7 Na1 U1 101.37(7) . .
B5 Na1 U1 83.10(11) . .
B1 Na1 U1 50.03(9) . .
Na1 Na1 U1 61.76(5) 3_565 .
U1 Na1 U1 123.63(4) 3_565 .
O9 B1 O8 114.6(4) . 4_566
O9 B1 O2 108.5(4) . .
O8 B1 O2 109.7(4) 4_566 .
O9 B1 O10 103.7(3) . .
O8 B1 O10 109.7(4) 4_566 .
O2 B1 O10 110.5(4) . .
O9 B1 U1 58.3(2) . .
O8 B1 U1 143.5(3) 4_566 .
O2 B1 U1 106.1(3) . .
O10 B1 U1 49.08(19) . .
O9 B1 Na1 63.4(2) . .
O8 B1 Na1 132.5(3) 4_566 .
O2 B1 Na1 45.28(19) . .
O10 B1 Na1 116.9(3) . .
U1 B1 Na1 79.43(12) . .
O6 B2 O8 103.0(3) . .
O6 B2 O11 112.0(4) . 4_565
O8 B2 O11 111.2(4) . 4_565
O6 B2 O5 111.3(4) . 4_565
O8 B2 O5 109.5(4) . 4_565
O11 B2 O5 109.8(3) 4_565 4_565
O6 B2 U1 54.22(19) . .
O8 B2 U1 48.81(18) . .
O11 B2 U1 128.3(3) 4_565 .
O5 B2 U1 121.8(3) 4_565 .
F1 B3 O10 110.1(4) 2_545 1_655
F1 B3 O5 110.4(4) 2_545 .
O10 B3 O5 113.7(4) 1_655 .
F1 B3 O4 108.5(3) 2_545 .
O10 B3 O4 112.6(3) 1_655 .
O5 B3 O4 101.1(3) . .
F1 B3 U1 109.6(3) 2_545 .
O10 B3 U1 140.3(3) 1_655 .
O5 B3 U1 48.80(18) . .
O4 B3 U1 54.37(19) . .
O4 B4 O6 121.1(4) . 1_655
O4 B4 O9 121.6(4) . 4_665
O6 B4 O9 117.4(4) 1_655 4_665
O2 B5 O7 120.9(4) 1_655 .
O2 B5 O11 123.5(4) 1_655 .
O7 B5 O11 115.6(4) . .
O2 B5 Na1 165.4(4) 1_655 .
O7 B5 Na1 72.9(3) . .
O11 B5 Na1 42.8(2) . .
B5 O2 B1 116.9(4) 1_455 .
B5 O2 Na1 133.4(3) 1_455 .
B1 O2 Na1 108.2(3) . .
U1 O3 Na1 142.57(16) . 3_565
U1 O3 Na1 119.43(14) . .
Na1 O3 Na1 92.79(11) 3_565 .
B4 O4 B3 122.4(3) . .
B4 O4 U1 140.2(3) . .
B3 O4 U1 97.1(2) . .
B3 O5 B2 119.3(3) . 4_666
B3 O5 U1 103.9(2) . .
B2 O5 U1 129.4(2) 4_666 .
B4 O6 B2 120.4(3) 1_455 .
B4 O6 U1 140.8(3) 1_455 .
B2 O6 U1 97.8(2) . .
B5 O7 Na1 81.0(3) . .
B1 O8 B2 109.3(3) 4_665 .
B1 O8 U1 146.9(3) 4_665 .
B2 O8 U1 103.8(2) . .
B4 O9 B1 127.7(3) 4_566 .
B4 O9 U1 134.0(3) 4_566 .
B1 O9 U1 93.6(2) . .
B4 O9 Na1 104.9(3) 4_566 .
B1 O9 Na1 88.7(2) . .
U1 O9 Na1 93.99(9) . .
B3 O10 B1 121.2(3) 1_455 .
B3 O10 U1 131.3(3) 1_455 .
B1 O10 U1 103.2(2) . .
B5 O11 B2 118.2(4) . 4_666
B5 O11 Na1 112.9(3) . .
B2 O11 Na1 128.7(3) 4_666 .
B3 F1 Na1 128.9(3) 2 .

loop_
_geom_bond_atom_site_label_1
_geom_bond_atom_site_label_2
_geom_bond_distance
_geom_bond_site_symmetry_2
U1 O1 1.745(3) .
U1 O3 1.786(3) .
U1 O8 2.391(3) .
U1 O10 2.397(3) .
U1 O5 2.407(3) .
U1 O6 2.526(3) .
U1 O4 2.543(3) .
U1 O9 2.633(3) .
U1 B2 3.085(5) .
U1 B1 3.088(5) .
U1 B3 3.105(5) .
U1 Na1 3.9566(18) 3_565
Na1 F1 2.222(3) .
Na1 O11 2.274(3) .
Na1 O2 2.327(3) .
Na1 O3 2.387(3) 3_565
Na1 O3 2.765(3) .
Na1 O9 2.781(4) .
Na1 O7 2.982(4) .
Na1 B5 3.081(6) .
Na1 B1 3.110(5) .
Na1 Na1 3.739(3) 3_565
Na1 U1 3.9566(18) 3_565
B1 O9 1.456(5) .
B1 O8 1.458(5) 4_566
B1 O2 1.462(6) .
B1 O10 1.473(6) .
B2 O6 1.461(5) .
B2 O8 1.461(5) .
B2 O11 1.465(6) 4_565
B2 O5 1.468(6) 4_565
B3 F1 1.404(6) 2_545
B3 O10 1.457(6) 1_655
B3 O5 1.466(6) .
B3 O4 1.494(5) .
B4 O4 1.360(5) .
B4 O6 1.361(6) 1_655
B4 O9 1.379(5) 4_665
B5 O2 1.358(6) 1_655
B5 O7 1.371(6) .
B5 O11 1.375(6) .
O2 B5 1.358(6) 1_455
O3 Na1 2.387(3) 3_565
O5 B2 1.468(6) 4_666
O6 B4 1.361(6) 1_455
O8 B1 1.458(5) 4_665
O9 B4 1.379(5) 4_566
O10 B3 1.457(6) 1_455
O11 B2 1.465(6) 4_666
F1 B3 1.404(6) 2
